data_4115565
loop_
_publ_author_name
'Ilya D. Gridnev'
'Masaya Yasutake'
'Natsuka Higashi'
'Tsuneo Imamoto'

_publ_contact_author_address
;
Department of Chemistry, Faculty of
Science, Chiba University, Inage, Chiba
263-8522, Japan
;
_publ_contact_author_email ' imamoto@scichem.s.chiba-u.ac.jp '
_publ_contact_author_fax ' +81 43 290 2791 '
_publ_contact_author_name ' Tsuneo Imamoto'
_publ_contact_author_phone ' +81 43 290 2791 '
_publ_section_title
;
 Asymmetric Hydrogenation of Enamides with Rh-BisP* and Rh-MiniPHOS
 Catalysts. Scope, Limitations, and Mechanism
;
_journal_name_full 'Journal of the American Chemical Society'
_journal_page_first 5268
_journal_page_last 5276
_journal_paper_doi 10.1021/ja010161i
_journal_volume 123
_journal_year 2001
_chemical_formula_moiety 'C14 H23 N S '
_chemical_formula_sum 'C14 H23 N S'
_chemical_formula_weight 237.40
_chemical_melting_point 414
_space_group_IT_number 19
_symmetry_cell_setting orthorhombic
_symmetry_Int_Tables_number 19
_symmetry_space_group_name_Hall 'P 2ac 2ab'
_symmetry_space_group_name_H-M 'P 21 21 21'
_cell_angle_alpha 90
_cell_angle_beta 90
_cell_angle_gamma 90
_cell_formula_units_Z 4
_cell_length_a 10.911(1)
_cell_length_b 17.975(2)
_cell_length_c 6.865(1)
_cell_measurement_reflns_used 16
_cell_measurement_temperature 298.2
_cell_measurement_theta_max 19.9
_cell_measurement_theta_min 16.8
_cell_volume 1346.4(3)
_computing_cell_refinement WinAFC
_computing_data_collection WinAFC
_computing_data_reduction 'teXsan Ver. 1.10'
_computing_publication_material 'teXsan Ver. 1.10'
_computing_structure_refinement 'teXsan Ver. 1.10'
_computing_structure_solution SIR97
_diffrn_measured_fraction_theta_full 1.0020
_diffrn_measured_fraction_theta_max 1.0020
_diffrn_measurement_device_type 'Rigaku AFC7S'
_diffrn_measurement_method \w-2\q
_diffrn_radiation_type 'Cu K\a'
_diffrn_radiation_wavelength 1.5418
_diffrn_reflns_av_R_equivalents 0.059
_diffrn_reflns_limit_h_max 12
_diffrn_reflns_limit_h_min -13
_diffrn_reflns_limit_k_max 21
_diffrn_reflns_limit_k_min -21
_diffrn_reflns_limit_l_max 8
_diffrn_reflns_limit_l_min -7
_diffrn_reflns_number 3194
_diffrn_reflns_theta_full 69.00
_diffrn_reflns_theta_max 69.00
_diffrn_standards_decay_% 0.50
_diffrn_standards_interval_count 150
_diffrn_standards_number 3
_exptl_absorpt_coefficient_mu 1.906
_exptl_absorpt_correction_T_max 0.994
_exptl_absorpt_correction_T_min 0.626
_exptl_absorpt_correction_type psi-scan
_exptl_absorpt_process_details '(North, Phillips & Mathews, 1968)'
_exptl_crystal_colour colorless
_exptl_crystal_density_diffrn 1.171
_exptl_crystal_description plate
_exptl_crystal_size_max 0.500
_exptl_crystal_size_mid 0.340
_exptl_crystal_size_min 0.100
_refine_diff_density_max 0.33
_refine_diff_density_min -0.25
_refine_ls_abs_structure_Flack -0.04(4)
_refine_ls_extinction_coef 0.01(1)
_refine_ls_extinction_method 'Zachariasen(1967) type 2 gaussian isotropic'
_refine_ls_goodness_of_fit_ref 1.708
_refine_ls_hydrogen_treatment noref
_refine_ls_number_parameters 147
_refine_ls_number_reflns 1331
_refine_ls_R_factor_gt 0.0487
_refine_ls_shift/su_max 0.0060
_refine_ls_structure_factor_coef F
_refine_ls_weighting_details 'w = 1/[\s^2^(Fo) + 0.00063|Fo|^2^]'
_refine_ls_weighting_scheme calc
_refine_ls_wR_factor_ref 0.0658
_reflns_number_gt 1265
_reflns_number_total 1477
_reflns_threshold_expression F^2^>2.0\s(F^2^)
_cod_data_source_file ja010161i.cif
_cod_data_source_block Ad
_cod_original_sg_symbol_H-M 'P 21 21 21 '
_cod_original_formula_sum 'C14 H23 N S '
_cod_database_code 4115565

loop_
_symmetry_equiv_pos_as_xyz
x,y,z
1/2-x,-y,1/2+z
1/2+x,1/2-y,-z
-x,1/2+y,1/2-z

loop_
_atom_site_label
_atom_site_type_symbol
_atom_site_fract_x
_atom_site_fract_y
_atom_site_fract_z
_atom_site_U_iso_or_equiv
_atom_site_adp_type
_atom_site_occupancy
_atom_site_calc_flag
S(1) S -0.69466(7) -0.22948(5) -0.6442(1) 0.0623(2) Uani 1.00 d
N(1) N -0.9315(2) -0.1985(1) -0.6042(3) 0.0422(5) Uani 1.00 d
C(1) C -0.9363(3) -0.1470(1) -0.7695(4) 0.0444(6) Uani 1.00 d
C(2) C -0.9700(2) -0.0672(1) -0.7046(4) 0.0362(6) Uani 1.00 d
C(3) C -0.8919(3) -0.0442(2) -0.5279(5) 0.0482(7) Uani 1.00 d
C(4) C -0.9178(3) 0.0363(2) -0.4710(6) 0.0638(8) Uani 1.00 d
C(5) C -0.8888(3) 0.0875(2) -0.6409(7) 0.0692(9) Uani 1.00 d
C(6) C -0.9677(3) 0.0669(2) -0.8146(5) 0.0603(8) Uani 1.00 d
C(7) C -0.9421(3) -0.0140(2) -0.8724(5) 0.0503(7) Uani 1.00 d
C(8) C -1.1060(2) -0.0592(1) -0.6495(5) 0.0421(6) Uani 1.00 d
C(9) C -1.1323(3) 0.0219(2) -0.5909(5) 0.0556(8) Uani 1.00 d
C(10) C -1.1035(3) 0.0740(2) -0.7611(6) 0.0626(9) Uani 1.00 d
C(11) C -1.0539(4) 0.0430(2) -0.4185(6) 0.0680(9) Uani 1.00 d
C(12) C -1.0176(4) -0.1811(2) -0.9267(5) 0.068(1) Uani 1.00 d
C(13) C -0.8325(2) -0.2339(1) -0.5409(4) 0.0415(6) Uani 1.00 d
C(14) C -0.8524(3) -0.2797(2) -0.3629(5) 0.0551(8) Uani 1.00 d
H(1) H -1.0066 -0.2062 -0.5322 0.0516 Uiso 1.00 calc
H(2) H -0.8539 -0.1447 -0.8231 0.0523 Uiso 1.00 calc
H(3) H -0.8073 -0.0503 -0.5543 0.0591 Uiso 1.00 calc
H(4) H -0.9125 -0.0769 -0.4193 0.0591 Uiso 1.00 calc
H(5) H -0.8687 0.0498 -0.3589 0.0772 Uiso 1.00 calc
H(6) H -0.8035 0.0814 -0.6804 0.0878 Uiso 1.00 calc
H(7) H -0.9011 0.1382 -0.6112 0.0878 Uiso 1.00 calc
H(8) H -0.9512 0.0984 -0.9276 0.0723 Uiso 1.00 calc
H(9) H -0.9923 -0.0282 -0.9795 0.0628 Uiso 1.00 calc
H(10) H -0.8585 -0.0191 -0.9066 0.0628 Uiso 1.00 calc
H(11) H -1.1262 -0.0921 -0.5472 0.0540 Uiso 1.00 calc
H(12) H -1.1561 -0.0726 -0.7621 0.0540 Uiso 1.00 calc
H(13) H -1.2169 0.0269 -0.5602 0.0685 Uiso 1.00 calc
H(14) H -1.1549 0.0607 -0.8691 0.0740 Uiso 1.00 calc
H(15) H -1.1216 0.1236 -0.7235 0.0740 Uiso 1.00 calc
H(16) H -1.0732 0.0919 -0.3716 0.0869 Uiso 1.00 calc
H(17) H -1.0732 0.0091 -0.3082 0.0869 Uiso 1.00 calc
H(18) H -1.0203 -0.1493 -1.0391 0.0818 Uiso 1.00 calc
H(19) H -1.0982 -0.1871 -0.8781 0.0818 Uiso 1.00 calc
H(20) H -0.9862 -0.2283 -0.9659 0.0818 Uiso 1.00 calc
H(21) H -0.9114 -0.3163 -0.3908 0.0694 Uiso 1.00 calc
H(22) H -0.8786 -0.2486 -0.2606 0.0694 Uiso 1.00 calc
H(23) H -0.7764 -0.3025 -0.3295 0.0694 Uiso 1.00 calc

loop_
_atom_site_aniso_label
_atom_site_aniso_U_11
_atom_site_aniso_U_22
_atom_site_aniso_U_33
_atom_site_aniso_U_12
_atom_site_aniso_U_13
_atom_site_aniso_U_23
S(1) 0.0381(3) 0.0674(5) 0.0815(6) 0.0060(3) 0.0097(4) 0.0166(5)
N(1) 0.0376(10) 0.0368(10) 0.052(1) 0.0030(8) 0.010(1) 0.0064(10)
C(1) 0.049(1) 0.040(1) 0.045(1) 0.004(1) 0.007(1) 0.002(1)
C(2) 0.037(1) 0.034(1) 0.038(1) -0.0022(9) -0.0022(10) 0.0039(9)
C(3) 0.048(2) 0.043(1) 0.054(2) -0.001(1) -0.015(1) -0.007(1)
C(4) 0.073(2) 0.046(1) 0.073(2) 0.002(2) -0.027(2) -0.019(1)
C(5) 0.068(2) 0.038(1) 0.102(2) -0.013(1) -0.012(2) -0.004(2)
C(6) 0.069(2) 0.040(1) 0.072(2) -0.004(1) 0.004(2) 0.021(1)
C(7) 0.057(2) 0.046(1) 0.048(2) -0.007(1) 0.004(1) 0.013(1)
C(8) 0.036(1) 0.040(1) 0.050(2) -0.0003(9) -0.001(1) 0.006(1)
C(9) 0.045(1) 0.047(1) 0.075(2) 0.011(1) 0.009(1) -0.002(1)
C(10) 0.064(2) 0.039(1) 0.085(2) 0.012(1) -0.013(2) 0.013(2)
C(11) 0.085(2) 0.054(2) 0.064(2) 0.015(2) 0.005(2) -0.016(2)
C(12) 0.094(3) 0.056(2) 0.054(2) -0.007(2) -0.008(2) -0.018(2)
C(13) 0.040(1) 0.029(1) 0.055(1) 0.0005(10) 0.002(1) -0.005(1)
C(14) 0.055(2) 0.049(2) 0.062(2) 0.012(1) 0.005(1) 0.014(1)

loop_
_atom_type_symbol
_atom_type_description
_atom_type_scat_dispersion_real
_atom_type_scat_dispersion_imag
_atom_type_scat_source
C C 0.018 0.009
;International Tables for Crystallography

(1992, Vol. C, Tables 4.2.6.8 and 6.1.1.1)

;
H H 0.000 0.000
;International Tables for Crystallography

(1992, Vol. C, Table 6.1.1.2)

;
N N 0.031 0.018
;International Tables for Crystallography

(1992, Vol. C, Tables 4.2.6.8 and 6.1.1.1)

;
S S 0.333 0.557
;International Tables for Crystallography

(1992, Vol. C, Tables 4.2.6.8 and 6.1.1.1)

;

loop_
_geom_angle_atom_site_label_1
_geom_angle_atom_site_label_2
_geom_angle_atom_site_label_3
_geom_angle
_geom_angle_site_symmetry_2
_geom_angle_site_symmetry_3
_geom_angle_publ_flag
C(1) N(1) C(13) 125.8(3) 1_555 1_555 yes
N(1) C(1) C(2) 111.8(3) 1_555 1_555 yes
N(1) C(1) C(12) 108.4(3) 1_555 1_555 yes
C(2) C(1) C(12) 116.0(3) 1_555 1_555 yes
C(1) C(2) C(3) 110.2(3) 1_555 1_555 yes
C(1) C(2) C(7) 108.4(3) 1_555 1_555 yes
C(1) C(2) C(8) 112.8(3) 1_555 1_555 yes
C(3) C(2) C(7) 108.4(3) 1_555 1_555 yes
C(3) C(2) C(8) 108.3(3) 1_555 1_555 yes
C(7) C(2) C(8) 108.6(3) 1_555 1_555 yes
C(2) C(3) C(4) 110.8(3) 1_555 1_555 yes
C(3) C(4) C(5) 109.8(4) 1_555 1_555 yes
C(3) C(4) C(11) 108.3(4) 1_555 1_555 yes
C(5) C(4) C(11) 109.6(4) 1_555 1_555 yes
C(4) C(5) C(6) 109.8(3) 1_555 1_555 yes
C(5) C(6) C(7) 109.4(4) 1_555 1_555 yes
C(5) C(6) C(10) 109.9(4) 1_555 1_555 yes
C(7) C(6) C(10) 108.5(3) 1_555 1_555 yes
C(2) C(7) C(6) 111.2(3) 1_555 1_555 yes
C(2) C(8) C(9) 109.4(3) 1_555 1_555 yes
C(8) C(9) C(10) 110.0(4) 1_555 1_555 yes
C(8) C(9) C(11) 109.7(3) 1_555 1_555 yes
C(10) C(9) C(11) 109.3(4) 1_555 1_555 yes
C(6) C(10) C(9) 109.3(3) 1_555 1_555 yes
C(4) C(11) C(9) 110.2(4) 1_555 1_555 yes
S(1) C(13) N(1) 125.0(3) 1_555 1_555 yes
S(1) C(13) C(14) 120.5(3) 1_555 1_555 yes
N(1) C(13) C(14) 114.5(3) 1_555 1_555 yes

loop_
_geom_bond_atom_site_label_1
_geom_bond_atom_site_label_2
_geom_bond_distance
_geom_bond_publ_flag
S(1) C(13) 1.665(4) yes
N(1) C(1) 1.466(5) yes
N(1) C(13) 1.328(4) yes
C(1) C(2) 1.546(5) yes
C(1) C(12) 1.525(6) yes
C(2) C(3) 1.538(5) yes
C(2) C(7) 1.528(5) yes
C(2) C(8) 1.539(5) yes
C(3) C(4) 1.525(6) yes
C(4) C(5) 1.519(7) yes
C(4) C(11) 1.534(8) yes
C(5) C(6) 1.516(7) yes
C(6) C(7) 1.534(6) yes
C(6) C(10) 1.532(6) yes
C(8) C(9) 1.540(5) yes
C(9) C(10) 1.530(6) yes
C(9) C(11) 1.508(7) yes
C(13) C(14) 1.490(5) yes

loop_
_geom_contact_atom_site_label_1
_geom_contact_atom_site_label_2
_geom_contact_distance
_geom_contact_site_symmetry_2
S(1) N(1) 3.582(3) 3_544

loop_
_geom_torsion_atom_site_label_1
_geom_torsion_atom_site_label_2
_geom_torsion_atom_site_label_3
_geom_torsion_atom_site_label_4
_geom_torsion
_geom_torsion_site_symmetry_1
_geom_torsion_site_symmetry_2
_geom_torsion_site_symmetry_3
_geom_torsion_site_symmetry_4
_geom_torsion_publ_flag
S(1) C(13) N(1) C(1) -2.9(5) 1_555 1_555 1_555 1_555 yes
N(1) C(1) C(2) C(3) 47.5(4) 1_555 1_555 1_555 1_555 yes
N(1) C(1) C(2) C(7) 166.0(3) 1_555 1_555 1_555 1_555 yes
N(1) C(1) C(2) C(8) -73.7(4) 1_555 1_555 1_555 1_555 yes
C(1) N(1) C(13) C(14) 176.7(3) 1_555 1_555 1_555 1_555 yes
C(1) C(2) C(3) C(4) 176.1(3) 1_555 1_555 1_555 1_555 yes
C(1) C(2) C(7) C(6) -177.3(3) 1_555 1_555 1_555 1_555 yes
C(1) C(2) C(8) C(9) -178.8(3) 1_555 1_555 1_555 1_555 yes
C(2) C(1) N(1) C(13) -115.8(4) 1_555 1_555 1_555 1_555 yes
C(2) C(3) C(4) C(5) -59.4(5) 1_555 1_555 1_555 1_555 yes
C(2) C(3) C(4) C(11) 60.2(5) 1_555 1_555 1_555 1_555 yes
C(2) C(7) C(6) C(5) 59.4(4) 1_555 1_555 1_555 1_555 yes
C(2) C(7) C(6) C(10) -60.4(5) 1_555 1_555 1_555 1_555 yes
C(2) C(8) C(9) C(10) 60.0(4) 1_555 1_555 1_555 1_555 yes
C(2) C(8) C(9) C(11) -60.2(4) 1_555 1_555 1_555 1_555 yes
C(3) C(2) C(1) C(12) 172.4(3) 1_555 1_555 1_555 1_555 yes
C(3) C(2) C(7) C(6) -57.7(4) 1_555 1_555 1_555 1_555 yes
C(3) C(2) C(8) C(9) 58.9(4) 1_555 1_555 1_555 1_555 yes
C(3) C(4) C(5) C(6) 60.0(5) 1_555 1_555 1_555 1_555 yes
C(3) C(4) C(11) C(9) -60.2(5) 1_555 1_555 1_555 1_555 yes
C(4) C(3) C(2) C(7) 57.6(4) 1_555 1_555 1_555 1_555 yes
C(4) C(3) C(2) C(8) -60.1(4) 1_555 1_555 1_555 1_555 yes
C(4) C(5) C(6) C(7) -59.6(5) 1_555 1_555 1_555 1_555 yes
C(4) C(5) C(6) C(10) 59.5(5) 1_555 1_555 1_555 1_555 yes
C(4) C(11) C(9) C(8) 60.7(5) 1_555 1_555 1_555 1_555 yes
C(4) C(11) C(9) C(10) -59.9(5) 1_555 1_555 1_555 1_555 yes
C(5) C(4) C(11) C(9) 59.5(5) 1_555 1_555 1_555 1_555 yes
C(5) C(6) C(10) C(9) -59.8(4) 1_555 1_555 1_555 1_555 yes
C(6) C(5) C(4) C(11) -58.9(5) 1_555 1_555 1_555 1_555 yes
C(6) C(7) C(2) C(8) 59.8(4) 1_555 1_555 1_555 1_555 yes
C(6) C(10) C(9) C(8) -60.6(5) 1_555 1_555 1_555 1_555 yes
C(6) C(10) C(9) C(11) 59.8(5) 1_555 1_555 1_555 1_555 yes
C(7) C(2) C(1) C(12) -69.1(4) 1_555 1_555 1_555 1_555 yes
C(7) C(2) C(8) C(9) -58.7(4) 1_555 1_555 1_555 1_555 yes
C(7) C(6) C(10) C(9) 59.8(5) 1_555 1_555 1_555 1_555 yes
C(8) C(2) C(1) C(12) 51.2(4) 1_555 1_555 1_555 1_555 yes
C(12) C(1) N(1) C(13) 115.2(4) 1_555 1_555 1_555 1_555 yes
